data_7122775
loop_
_publ_author_name
'Zhang, Chengkai'
'Zhao, Yanqian'
'Li, Dandan'
'Liu, Jiejie'
'Han, Heguo'
'He, Daoyu'
'Tian, Xiaohe'
'Li, Shengli'
'Wu, Jieying'
'Tian, Yupeng'

_publ_section_title
;
 Aggregation-induced emission (AIE)-active molecules bearing singlet
 oxygen generation activities: the tunable singlet-triplet energy gap
 matters
;
_journal_name_full 'Chemical Communications'
_journal_paper_doi 10.1039/C8CC09230C
_journal_year 2019
_chemical_formula_moiety 'C29 H28 N4 O4'
_chemical_formula_sum 'C29 H28 N4 O4'
_chemical_formula_weight 496.55
_space_group_crystal_system monoclinic
_space_group_IT_number 14
_space_group_name_Hall '-P 2ybc'
_space_group_name_H-M_alt 'P 1 21/c 1'
_symmetry_space_group_name_Hall '-P 2ybc'
_symmetry_space_group_name_H-M 'P 1 21/c 1'
_atom_sites_solution_hydrogens geom
_audit_creation_method SHELXL-2014/6
_audit_update_record
;
2018-11-08 deposited with the CCDC.
2019-01-07 downloaded from the CCDC.
;
_cell_angle_alpha 90
_cell_angle_beta 107.9420(10)
_cell_angle_gamma 90
_cell_formula_units_Z 4
_cell_length_a 14.6098(16)
_cell_length_b 8.5527(9)
_cell_length_c 22.221(2)
_cell_measurement_reflns_used 4363
_cell_measurement_temperature 296(2)
_cell_measurement_theta_max 22.58
_cell_measurement_theta_min 2.57
_cell_volume 2641.6(5)
_computing_structure_refinement 'SHELXL-2014/6 (Sheldrick, 2014)'
_diffrn_ambient_temperature 296(2)
_diffrn_measured_fraction_theta_full 0.998
_diffrn_measured_fraction_theta_max 0.998
_diffrn_measurement_device_type 'CCD area detector'
_diffrn_measurement_method 'phi and omega scans'
_diffrn_radiation_type MoK\a
_diffrn_radiation_wavelength 0.71073
_diffrn_reflns_av_R_equivalents 0.0248
_diffrn_reflns_av_unetI/netI 0.0245
_diffrn_reflns_Laue_measured_fraction_full 0.998
_diffrn_reflns_Laue_measured_fraction_max 0.998
_diffrn_reflns_limit_h_max 17
_diffrn_reflns_limit_h_min -17
_diffrn_reflns_limit_k_max 10
_diffrn_reflns_limit_k_min -10
_diffrn_reflns_limit_l_max 26
_diffrn_reflns_limit_l_min -23
_diffrn_reflns_number 18966
_diffrn_reflns_point_group_measured_fraction_full 0.998
_diffrn_reflns_point_group_measured_fraction_max 0.998
_diffrn_reflns_theta_full 25.242
_diffrn_reflns_theta_max 25.498
_diffrn_reflns_theta_min 1.465
_diffrn_source 'sealed tube'
_exptl_absorpt_coefficient_mu 0.085
_exptl_crystal_colour yellow
_exptl_crystal_density_diffrn 1.249
_exptl_crystal_description block
_exptl_crystal_F_000 1048
_exptl_crystal_size_max 0.300
_exptl_crystal_size_mid 0.200
_exptl_crystal_size_min 0.200
_refine_diff_density_max 0.218
_refine_diff_density_min -0.222
_refine_diff_density_rms 0.031
_refine_ls_extinction_method none
_refine_ls_goodness_of_fit_ref 1.058
_refine_ls_hydrogen_treatment constr
_refine_ls_matrix_type full
_refine_ls_number_parameters 374
_refine_ls_number_reflns 4918
_refine_ls_number_restraints 14
_refine_ls_restrained_S_all 1.204
_refine_ls_R_factor_all 0.0788
_refine_ls_R_factor_gt 0.0483
_refine_ls_shift/su_max 0.002
_refine_ls_shift/su_mean 0.000
_refine_ls_structure_factor_coef Fsqd
_refine_ls_weighting_details 'w=1/[\s^2^(Fo^2^)+(0.0849P)^2^+0.1234P] where P=(Fo^2^+2Fc^2^)/3'
_refine_ls_weighting_scheme calc
_refine_ls_wR_factor_gt 0.1409
_refine_ls_wR_factor_ref 0.1562
_reflns_Friedel_coverage 0.000
_reflns_number_gt 3187
_reflns_number_total 4918
_reflns_threshold_expression 'I > 2\s(I)'
_cod_data_source_file c8cc09230c2.cif
_cod_data_source_block 1
_cod_original_cell_volume 2641.5(5)
_cod_database_code 7122775
_shelx_space_group_comment
;
The symmetry employed for this shelxl refinement is uniquely defined
by the following loop, which should always be used as a source of
symmetry information in preference to the above space-group names.
They are only intended as comments.
;
_shelx_estimated_absorpt_t_min 0.975
_shelx_estimated_absorpt_t_max 0.983
_shelxl_version_number 2014/6

loop_
_space_group_symop_operation_xyz
'x, y, z'
'-x, y+1/2, -z+1/2'
'-x, -y, -z'
'x, -y-1/2, z-1/2'

loop_
_atom_site_label
_atom_site_type_symbol
_atom_site_fract_x
_atom_site_fract_y
_atom_site_fract_z
_atom_site_U_iso_or_equiv
_atom_site_adp_type
_atom_site_occupancy
_atom_site_site_symmetry_order
_atom_site_calc_flag
_atom_site_refinement_flags_posn
_atom_site_refinement_flags_adp
_atom_site_refinement_flags_occupancy
_atom_site_disorder_assembly
_atom_site_disorder_group
O2 O 0.63442(10) 0.25347(16) 0.21576(6) 0.0747(4) Uani 1 1 d . . . . .
O1 O 0.76139(12) 0.1678(2) 0.19082(9) 0.1079(6) Uani 1 1 d . . . . .
C7 C 0.9351(5) 0.7068(11) 0.0867(4) 0.102(4) Uani 0.345(4) 1 d D . P A 1
C30 C 0.9861(15) 0.739(2) 0.0406(10) 0.119(6) Uani 0.345(4) 1 d D . P A 1
H30A H 1.0131 0.8425 0.0476 0.178 Uiso 0.345(4) 1 calc R U P A 1
H30B H 0.9419 0.7325 -0.0014 0.178 Uiso 0.345(4) 1 calc R U P A 1
H30C H 1.0367 0.6641 0.0455 0.178 Uiso 0.345(4) 1 calc R U P A 1
O3 O 0.8585(4) 0.8134(8) 0.0872(3) 0.091(3) Uani 0.345(4) 1 d D . P A 1
O4 O 0.9601(5) 0.5976(7) 0.1223(4) 0.140(3) Uani 0.345(4) 1 d D . P A 1
C7' C 0.8899(3) 0.8045(5) 0.0681(2) 0.0731(13) Uani 0.655(4) 1 d D . P A 2
C30' C 0.9708(6) 0.7878(12) 0.0403(4) 0.098(2) Uani 0.655(4) 1 d D . P A 2
H30D H 0.9685 0.6858 0.0219 0.147 Uiso 0.655(4) 1 calc R U P A 2
H30E H 1.0311 0.8011 0.0729 0.147 Uiso 0.655(4) 1 calc R U P A 2
H30F H 0.9646 0.8659 0.0082 0.147 Uiso 0.655(4) 1 calc R U P A 2
O3' O 0.89725(17) 0.7090(3) 0.11729(12) 0.0807(9) Uani 0.655(4) 1 d D . P A 2
O4' O 0.8283(2) 0.8995(3) 0.04690(14) 0.1071(10) Uani 0.655(4) 1 d D . P A 2
C17 C 0.29659(12) 1.3384(2) 0.07780(8) 0.0538(4) Uani 1 1 d . . . . .
C11 C 0.44595(12) 0.9719(2) 0.12269(8) 0.0553(4) Uani 1 1 d . . . . .
C14 C 0.36751(12) 1.0868(2) 0.11313(8) 0.0536(4) Uani 1 1 d . . . . .
C15 C 0.28570(12) 1.0567(2) 0.13115(8) 0.0563(4) Uani 1 1 d . . . . .
H15 H 0.2786 0.9603 0.1485 0.068 Uiso 1 1 calc R U . . .
C16 C 0.21506(12) 1.1700(2) 0.12319(8) 0.0543(4) Uani 1 1 d . . . . .
C24 C 0.30037(13) 1.4923(2) 0.04783(8) 0.0577(5) Uani 1 1 d . . . . .
C18 C 0.37068(12) 1.2326(2) 0.08565(8) 0.0562(4) Uani 1 1 d . . . . .
H18 H 0.4233 1.2588 0.0725 0.067 Uiso 1 1 calc R U . . .
C19 C 0.13003(12) 1.1420(2) 0.14565(8) 0.0574(5) Uani 1 1 d . . . . .
C8 C 0.59638(12) 0.7475(2) 0.14068(9) 0.0604(5) Uani 1 1 d . . . . .
C12 C 0.51397(12) 0.9805(2) 0.09018(8) 0.0605(5) Uani 1 1 d . . . . .
H12 H 0.5098 1.0621 0.0618 0.073 Uiso 1 1 calc R U . . .
C13 C 0.58657(13) 0.8732(2) 0.09862(9) 0.0630(5) Uani 1 1 d . . . . .
H13 H 0.6302 0.8839 0.0760 0.076 Uiso 1 1 calc R U . . .
C10 C 0.45732(14) 0.8483(2) 0.16476(9) 0.0692(5) Uani 1 1 d . . . . .
H10 H 0.4143 0.8389 0.1879 0.083 Uiso 1 1 calc R U . . .
C20 C 0.06041(14) 1.2551(3) 0.14007(10) 0.0744(6) Uani 1 1 d . . . . .
H20 H 0.0644 1.3505 0.1210 0.089 Uiso 1 1 calc R U . . .
C23 C 0.05239(15) 0.9784(3) 0.19542(10) 0.0803(6) Uani 1 1 d . . . . .
H23 H 0.0497 0.8828 0.2148 0.096 Uiso 1 1 calc R U . . .
C2 C 0.70924(17) 0.1582(3) 0.22271(10) 0.0784(6) Uani 1 1 d . . . . .
C3 C 0.62053(14) 0.3729(2) 0.16883(9) 0.0705(5) Uani 1 1 d . . . . .
H3A H 0.5533 0.4034 0.1545 0.085 Uiso 1 1 calc R U . . .
H3B H 0.6372 0.3326 0.1328 0.085 Uiso 1 1 calc R U . . .
C9 C 0.52898(15) 0.7395(2) 0.17382(9) 0.0720(6) Uani 1 1 d . . . . .
H9 H 0.5330 0.6587 0.2025 0.086 Uiso 1 1 calc R U . . .
C5 C 0.73536(13) 0.6413(2) 0.11198(10) 0.0730(6) Uani 1 1 d D . . . .
H5A H 0.7024 0.6789 0.0697 0.088 Uiso 1 1 calc R U . . .
H5B H 0.7584 0.5363 0.1085 0.088 Uiso 1 1 calc R U . . .
C25 C 0.22413(16) 1.5956(3) 0.03440(10) 0.0790(6) Uani 1 1 d . . . . .
H25 H 0.1692 1.5720 0.0454 0.095 Uiso 1 1 calc R U . . .
C22 C -0.01882(15) 1.0835(3) 0.19189(11) 0.0852(7) Uani 1 1 d . . . . .
H22 H -0.0685 1.0604 0.2084 0.102 Uiso 1 1 calc R U . . .
C28 C 0.38531(17) 1.6575(2) 0.00392(10) 0.0762(6) Uani 1 1 d . . . . .
H28 H 0.4409 1.6800 -0.0064 0.091 Uiso 1 1 calc R U . . .
C4 C 0.68189(14) 0.5132(2) 0.19526(9) 0.0719(6) Uani 1 1 d . . . . .
H4A H 0.6658 0.5517 0.2318 0.086 Uiso 1 1 calc R U . . .
H4B H 0.7490 0.4821 0.2092 0.086 Uiso 1 1 calc R U . . .
C27 C 0.3122(2) 1.7647(3) -0.01157(11) 0.0874(7) Uani 1 1 d . . . . .
H27 H 0.3178 1.8564 -0.0326 0.105 Uiso 1 1 calc R U . . .
C21 C -0.01535(15) 1.2242(3) 0.16335(11) 0.0868(7) Uani 1 1 d . . . . .
H21 H -0.0634 1.2983 0.1596 0.104 Uiso 1 1 calc R U . . .
C6 C 0.81962(15) 0.7469(3) 0.14293(11) 0.0913(7) Uani 1 1 d D . . . .
H6A H 0.8699 0.6887 0.1735 0.110 Uiso 1 1 calc R U . A 1
H6B H 0.7995 0.8323 0.1646 0.110 Uiso 1 1 calc R U . A 1
C26 C 0.23076(19) 1.7348(3) 0.00436(12) 0.0922(7) Uani 1 1 d . . . . .
H26 H 0.1806 1.8068 -0.0048 0.111 Uiso 1 1 calc R U . . .
C1 C 0.7163(3) 0.0412(3) 0.27333(14) 0.1324(11) Uani 1 1 d . . . . .
H1A H 0.7409 -0.0553 0.2624 0.199 Uiso 1 1 calc R U . . .
H1B H 0.6538 0.0239 0.2777 0.199 Uiso 1 1 calc R U . . .
H1C H 0.7590 0.0794 0.3126 0.199 Uiso 1 1 calc R U . . .
N2 N 0.21926(10) 1.30973(17) 0.09664(7) 0.0571(4) Uani 1 1 d . . . . .
N3 N 0.12625(10) 1.0036(2) 0.17278(7) 0.0683(4) Uani 1 1 d . . . . .
N4 N 0.38105(11) 1.52311(18) 0.03293(7) 0.0662(4) Uani 1 1 d . . . . .
N1 N 0.66860(11) 0.63787(19) 0.14903(8) 0.0714(5) Uani 1 1 d . . . . .

loop_
_atom_site_aniso_label
_atom_site_aniso_U_11
_atom_site_aniso_U_22
_atom_site_aniso_U_33
_atom_site_aniso_U_23
_atom_site_aniso_U_13
_atom_site_aniso_U_12
O2 0.0824(9) 0.0806(9) 0.0747(9) 0.0081(7) 0.0442(7) 0.0166(7)
O1 0.0970(11) 0.1259(14) 0.1205(14) 0.0134(11) 0.0622(11) 0.0387(10)
C7 0.053(5) 0.153(10) 0.114(8) -0.061(7) 0.042(5) -0.017(5)
C30 0.087(8) 0.118(11) 0.165(13) -0.043(8) 0.059(8) 0.000(6)
O3 0.065(4) 0.107(5) 0.118(6) -0.026(5) 0.055(4) -0.015(4)
O4 0.127(5) 0.105(5) 0.204(7) 0.039(5) 0.077(5) 0.050(4)
C7' 0.063(3) 0.081(3) 0.072(3) -0.012(2) 0.016(2) -0.005(2)
C30' 0.079(4) 0.149(8) 0.075(3) -0.023(3) 0.037(3) -0.016(4)
O3' 0.0587(15) 0.088(2) 0.0968(19) 0.0050(15) 0.0265(14) 0.0041(14)
O4' 0.137(3) 0.094(2) 0.084(2) 0.0197(16) 0.0259(17) 0.0141(18)
C17 0.0584(10) 0.0593(11) 0.0485(9) -0.0055(8) 0.0233(8) -0.0097(8)
C11 0.0567(10) 0.0641(11) 0.0525(10) 0.0023(9) 0.0276(8) -0.0039(8)
C14 0.0573(10) 0.0620(11) 0.0480(9) -0.0041(8) 0.0260(8) -0.0071(8)
C15 0.0606(10) 0.0625(11) 0.0532(10) 0.0023(8) 0.0285(8) -0.0064(9)
C16 0.0541(10) 0.0665(12) 0.0470(9) -0.0047(8) 0.0224(8) -0.0078(8)
C24 0.0658(11) 0.0601(11) 0.0504(10) -0.0055(8) 0.0223(8) -0.0066(9)
C18 0.0534(10) 0.0648(11) 0.0580(10) -0.0022(9) 0.0281(8) -0.0085(8)
C19 0.0497(10) 0.0754(12) 0.0497(10) -0.0069(9) 0.0192(8) -0.0097(9)
C8 0.0554(10) 0.0688(12) 0.0604(11) 0.0033(9) 0.0226(9) -0.0008(9)
C12 0.0638(11) 0.0640(11) 0.0624(11) 0.0070(9) 0.0324(9) -0.0041(9)
C13 0.0591(11) 0.0706(12) 0.0707(12) 0.0019(10) 0.0366(9) -0.0036(9)
C10 0.0752(12) 0.0790(13) 0.0688(12) 0.0130(10) 0.0449(10) 0.0054(11)
C20 0.0665(12) 0.0898(15) 0.0768(13) -0.0040(11) 0.0367(10) 0.0005(11)
C23 0.0645(12) 0.1091(17) 0.0750(14) -0.0017(12) 0.0329(11) -0.0268(12)
C2 0.0888(15) 0.0782(14) 0.0738(14) 0.0037(11) 0.0332(12) 0.0201(12)
C3 0.0627(11) 0.0789(14) 0.0672(12) 0.0053(11) 0.0161(9) 0.0071(10)
C9 0.0790(13) 0.0791(13) 0.0694(13) 0.0189(10) 0.0398(11) 0.0103(11)
C5 0.0603(11) 0.0760(13) 0.0854(14) -0.0147(11) 0.0262(10) 0.0008(10)
C25 0.0867(14) 0.0713(13) 0.0891(15) 0.0086(12) 0.0418(12) 0.0036(11)
C22 0.0604(13) 0.126(2) 0.0807(14) -0.0179(15) 0.0390(11) -0.0267(13)
C28 0.0893(15) 0.0706(14) 0.0736(13) -0.0008(11) 0.0320(11) -0.0216(12)
C4 0.0632(12) 0.0806(14) 0.0657(12) 0.0034(11) 0.0107(9) 0.0092(10)
C27 0.1194(19) 0.0682(14) 0.0795(15) 0.0069(11) 0.0377(14) -0.0183(14)
C21 0.0655(13) 0.1160(19) 0.0896(16) -0.0164(15) 0.0396(12) 0.0013(12)
C6 0.0630(12) 0.1134(19) 0.1023(17) -0.0384(14) 0.0327(12) -0.0126(12)
C26 0.1079(18) 0.0737(15) 0.1003(18) 0.0139(13) 0.0399(15) 0.0129(13)
C1 0.192(3) 0.106(2) 0.107(2) 0.0310(18) 0.057(2) 0.047(2)
N2 0.0563(8) 0.0661(9) 0.0540(8) -0.0040(7) 0.0245(7) -0.0060(7)
N3 0.0551(9) 0.0903(12) 0.0643(9) 0.0038(9) 0.0253(7) -0.0161(8)
N4 0.0737(10) 0.0667(10) 0.0638(10) -0.0012(8) 0.0294(8) -0.0165(8)
N1 0.0613(9) 0.0775(11) 0.0809(11) 0.0101(9) 0.0300(8) 0.0075(8)

loop_
_atom_type_symbol
_atom_type_description
_atom_type_scat_dispersion_real
_atom_type_scat_dispersion_imag
_atom_type_scat_source
C C 0.0033 0.0016 'International Tables Vol C Tables 4.2.6.8 and 6.1.1.4'
H H 0.0000 0.0000 'International Tables Vol C Tables 4.2.6.8 and 6.1.1.4'
N N 0.0061 0.0033 'International Tables Vol C Tables 4.2.6.8 and 6.1.1.4'
O O 0.0106 0.0060 'International Tables Vol C Tables 4.2.6.8 and 6.1.1.4'

loop_
_geom_angle_atom_site_label_1
_geom_angle_atom_site_label_2
_geom_angle_atom_site_label_3
_geom_angle
C2 O2 C3 116.63(15)
O4 C7 O3 124.3(7)
O4 C7 C30 119.2(10)
O3 C7 C30 116.5(8)
C7 C30 H30A 109.5
C7 C30 H30B 109.5
H30A C30 H30B 109.5
C7 C30 H30C 109.5
H30A C30 H30C 109.5
H30B C30 H30C 109.5
C7 O3 C6 103.8(5)
O4' C7' O3' 126.6(5)
O4' C7' C30' 119.7(5)
O3' C7' C30' 113.7(5)
C7' C30' H30D 109.5
C7' C30' H30E 109.5
H30D C30' H30E 109.5
C7' C30' H30F 109.5
H30D C30' H30F 109.5
H30E C30' H30F 109.5
C7' O3' C6 107.9(3)
N2 C17 C18 122.90(16)
N2 C17 C24 116.95(16)
C18 C17 C24 120.14(15)
C10 C11 C12 115.57(16)
C10 C11 C14 122.10(15)
C12 C11 C14 122.33(15)
C18 C14 C15 115.90(16)
C18 C14 C11 121.97(14)
C15 C14 C11 122.14(16)
C16 C15 C14 120.26(16)
C16 C15 H15 119.9
C14 C15 H15 119.9
N2 C16 C15 123.03(15)
N2 C16 C19 116.44(16)
C15 C16 C19 120.52(16)
N4 C24 C25 122.10(17)
N4 C24 C17 116.16(16)
C25 C24 C17 121.71(17)
C17 C18 C14 120.71(15)
C17 C18 H18 119.6
C14 C18 H18 119.6
N3 C19 C20 121.94(16)
N3 C19 C16 116.55(16)
C20 C19 C16 121.49(18)
N1 C8 C9 121.86(17)
N1 C8 C13 121.81(16)
C9 C8 C13 116.34(17)
C13 C12 C11 122.46(17)
C13 C12 H12 118.8
C11 C12 H12 118.8
C12 C13 C8 121.35(16)
C12 C13 H13 119.3
C8 C13 H13 119.3
C9 C10 C11 123.01(17)
C9 C10 H10 118.5
C11 C10 H10 118.5
C19 C20 C21 119.0(2)
C19 C20 H20 120.5
C21 C20 H20 120.5
N3 C23 C22 124.2(2)
N3 C23 H23 117.9
C22 C23 H23 117.9
O1 C2 O2 122.7(2)
O1 C2 C1 126.0(2)
O2 C2 C1 111.3(2)
O2 C3 C4 110.58(16)
O2 C3 H3A 109.5
C4 C3 H3A 109.5
O2 C3 H3B 109.5
C4 C3 H3B 109.5
H3A C3 H3B 108.1
C10 C9 C8 121.26(18)
C10 C9 H9 119.4
C8 C9 H9 119.4
N1 C5 C6 110.37(16)
N1 C5 H5A 109.6
C6 C5 H5A 109.6
N1 C5 H5B 109.6
C6 C5 H5B 109.6
H5A C5 H5B 108.1
C24 C25 C26 118.9(2)
C24 C25 H25 120.5
C26 C25 H25 120.5
C23 C22 C21 118.14(19)
C23 C22 H22 120.9
C21 C22 H22 120.9
N4 C28 C27 123.5(2)
N4 C28 H28 118.3
C27 C28 H28 118.3
N1 C4 C3 112.08(16)
N1 C4 H4A 109.2
C3 C4 H4A 109.2
N1 C4 H4B 109.2
C3 C4 H4B 109.2
H4A C4 H4B 107.9
C26 C27 C28 119.0(2)
C26 C27 H27 120.5
C28 C27 H27 120.5
C22 C21 C20 119.3(2)
C22 C21 H21 120.4
C20 C21 H21 120.4
O3' C6 C5 108.26(18)
C5 C6 O3 106.9(3)
C5 C6 H6A 110.3
O3 C6 H6A 110.3
C5 C6 H6B 110.3
O3 C6 H6B 110.3
H6A C6 H6B 108.6
C27 C26 C25 118.8(2)
C27 C26 H26 120.6
C25 C26 H26 120.6
C2 C1 H1A 109.5
C2 C1 H1B 109.5
H1A C1 H1B 109.5
C2 C1 H1C 109.5
H1A C1 H1C 109.5
H1B C1 H1C 109.5
C16 N2 C17 117.16(15)
C19 N3 C23 117.47(18)
C28 N4 C24 117.68(17)
C8 N1 C4 121.60(16)
C8 N1 C5 121.81(16)
C4 N1 C5 116.59(15)

loop_
_geom_bond_atom_site_label_1
_geom_bond_atom_site_label_2
_geom_bond_distance
O2 C2 1.334(2)
O2 C3 1.429(2)
O1 C2 1.193(2)
C7 O4 1.206(8)
C7 O3 1.445(7)
C7 C30 1.467(9)
C30 H30A 0.9600
C30 H30B 0.9600
C30 H30C 0.9600
O3 C6 1.617(6)
C7' O4' 1.196(5)
C7' O3' 1.342(5)
C7' C30' 1.501(6)
C30' H30D 0.9600
C30' H30E 0.9600
C30' H30F 0.9600
O3' C6 1.454(3)
C17 N2 1.343(2)
C17 C18 1.380(2)
C17 C24 1.484(2)
C11 C10 1.387(2)
C11 C12 1.399(2)
C11 C14 1.475(2)
C14 C18 1.396(2)
C14 C15 1.396(2)
C15 C16 1.387(2)
C15 H15 0.9300
C16 N2 1.342(2)
C16 C19 1.494(2)
C24 N4 1.345(2)
C24 C25 1.380(3)
C18 H18 0.9300
C19 N3 1.337(2)
C19 C20 1.381(3)
C8 N1 1.381(2)
C8 C9 1.401(2)
C8 C13 1.402(3)
C12 C13 1.371(3)
C12 H12 0.9300
C13 H13 0.9300
C10 C9 1.369(3)
C10 H10 0.9300
C20 C21 1.384(3)
C20 H20 0.9300
C23 N3 1.341(2)
C23 C22 1.359(3)
C23 H23 0.9300
C2 C1 1.485(3)
C3 C4 1.505(3)
C3 H3A 0.9700
C3 H3B 0.9700
C9 H9 0.9300
C5 N1 1.458(2)
C5 C6 1.511(3)
C5 H5A 0.9700
C5 H5B 0.9700
C25 C26 1.383(3)
C25 H25 0.9300
C22 C21 1.369(3)
C22 H22 0.9300
C28 N4 1.329(2)
C28 C27 1.369(3)
C28 H28 0.9300
C4 N1 1.452(2)
C4 H4A 0.9700
C4 H4B 0.9700
C27 C26 1.366(3)
C27 H27 0.9300
C21 H21 0.9300
C6 H6A 0.9700
C6 H6B 0.9700
C26 H26 0.9300
C1 H1A 0.9600
C1 H1B 0.9600
C1 H1C 0.9600

loop_
_geom_torsion_atom_site_label_1
_geom_torsion_atom_site_label_2
_geom_torsion_atom_site_label_3
_geom_torsion_atom_site_label_4
_geom_torsion
O4 C7 O3 C6 -0.9(10)
C30 C7 O3 C6 -179.1(13)
O4' C7' O3' C6 -3.1(5)
C30' C7' O3' C6 175.0(5)
C10 C11 C14 C18 161.49(18)
C12 C11 C14 C18 -18.3(3)
C10 C11 C14 C15 -18.3(3)
C12 C11 C14 C15 161.92(17)
C18 C14 C15 C16 -1.9(2)
C11 C14 C15 C16 177.88(15)
C14 C15 C16 N2 2.1(3)
C14 C15 C16 C19 -176.58(14)
N2 C17 C24 N4 175.89(14)
C18 C17 C24 N4 -3.7(2)
N2 C17 C24 C25 -6.0(3)
C18 C17 C24 C25 174.49(17)
N2 C17 C18 C14 1.2(3)
C24 C17 C18 C14 -179.29(15)
C15 C14 C18 C17 0.4(2)
C11 C14 C18 C17 -179.43(15)
N2 C16 C19 N3 -179.25(15)
C15 C16 C19 N3 -0.5(2)
N2 C16 C19 C20 -0.9(2)
C15 C16 C19 C20 177.88(17)
C10 C11 C12 C13 0.7(3)
C14 C11 C12 C13 -179.51(17)
C11 C12 C13 C8 0.1(3)
N1 C8 C13 C12 179.30(17)
C9 C8 C13 C12 -0.8(3)
C12 C11 C10 C9 -1.0(3)
C14 C11 C10 C9 179.28(18)
N3 C19 C20 C21 0.1(3)
C16 C19 C20 C21 -178.16(17)
C3 O2 C2 O1 -1.8(3)
C3 O2 C2 C1 179.3(2)
C2 O2 C3 C4 -84.2(2)
C11 C10 C9 C8 0.3(3)
N1 C8 C9 C10 -179.53(18)
C13 C8 C9 C10 0.6(3)
N4 C24 C25 C26 0.4(3)
C17 C24 C25 C26 -177.68(19)
N3 C23 C22 C21 0.1(3)
O2 C3 C4 N1 -179.22(15)
N4 C28 C27 C26 1.2(3)
C23 C22 C21 C20 -0.8(3)
C19 C20 C21 C22 0.7(3)
C7' O3' C6 C5 93.0(3)
N1 C5 C6 O3' 161.92(19)
N1 C5 C6 O3 -152.1(3)
C7 O3 C6 C5 -94.6(5)
C28 C27 C26 C25 -1.4(4)
C24 C25 C26 C27 0.6(3)
C15 C16 N2 C17 -0.5(2)
C19 C16 N2 C17 178.21(14)
C18 C17 N2 C16 -1.1(2)
C24 C17 N2 C16 179.34(14)
C20 C19 N3 C23 -0.8(3)
C16 C19 N3 C23 177.54(15)
C22 C23 N3 C19 0.7(3)
C27 C28 N4 C24 -0.3(3)
C25 C24 N4 C28 -0.6(3)
C17 C24 N4 C28 177.59(16)
C9 C8 N1 C4 -3.5(3)
C13 C8 N1 C4 176.38(17)
C9 C8 N1 C5 176.51(18)
C13 C8 N1 C5 -3.6(3)
C3 C4 N1 C8 86.6(2)
C3 C4 N1 C5 -93.4(2)
C6 C5 N1 C8 86.7(2)
C6 C5 N1 C4 -93.3(2)
